data_7712707
loop_
_publ_author_name
'Navarro, Marta'
'Garc\'es Osado, Andr\'es'
'S\'ANCHEZ-BARBA MERLO, LUIS FERNANDO'
'Gonzalez-Lizana, David'
'Lara, Agustin'

_publ_section_title
;
 Very Efficient Organo-Zinc Scorpionates for the CO2 Fixation into a
 Variety of Cyclic Carbonates: Synthesis, Coordination Ability and
 Catalytic Studies
;
_journal_name_full 'Dalton Transactions'
_journal_paper_doi 10.1039/D3DT00510K
_journal_year 2023
_chemical_formula_sum 'C42 H57 F6 N6 Zn'
_chemical_formula_weight 825.30
_chemical_name_common LUISFER71_150K
_space_group_crystal_system triclinic
_space_group_IT_number 2
_space_group_name_Hall '-P 1'
_space_group_name_H-M_alt 'P -1'
_atom_sites_solution_hydrogens geom
_audit_update_record
;
2023-02-07 deposited with the CCDC.	2023-03-29 downloaded from the CCDC.
;
_cell_angle_alpha 73.194(3)
_cell_angle_beta 76.162(3)
_cell_angle_gamma 81.890(3)
_cell_formula_units_Z 2
_cell_length_a 10.4556(5)
_cell_length_b 14.8272(8)
_cell_length_c 15.0122(8)
_cell_measurement_reflns_used 9908
_cell_measurement_temperature 150.(2)
_cell_measurement_theta_max 24.6866
_cell_measurement_theta_min 2.8585
_cell_volume 2156.8(2)
_computing_cell_refinement 'SAINT V8.40B (Bruker AXS LLC, 2019)'
_computing_data_collection 'Bruker Instrument Service v2010.9.0.0'
_computing_data_reduction 'SAINT V8.40B (Bruker AXS LLC, 2019)'
_computing_molecular_graphics 'shelXle (C.B. Huebschle, rev 1328)'
_computing_structure_refinement 'SHELXL-2019/1 (Sheldrick, 2019)'
_computing_structure_solution 'XT, VERSION 2018/2'
_diffrn_ambient_temperature 150.(2)
_diffrn_detector_area_resol_mean 8.3333
_diffrn_measured_fraction_theta_full 0.997
_diffrn_measured_fraction_theta_max 0.997
_diffrn_measurement_device_type 'Bruker Kappa Apex II'
_diffrn_radiation_type 'Mo K\a'
_diffrn_radiation_wavelength 0.71073
_diffrn_reflns_av_R_equivalents 0.0489
_diffrn_reflns_av_unetI/netI 0.0343
_diffrn_reflns_limit_h_max 12
_diffrn_reflns_limit_h_min -12
_diffrn_reflns_limit_k_max 17
_diffrn_reflns_limit_k_min -17
_diffrn_reflns_limit_l_max 18
_diffrn_reflns_limit_l_min -18
_diffrn_reflns_number 46443
_diffrn_reflns_theta_full 25.35
_diffrn_reflns_theta_max 25.35
_diffrn_reflns_theta_min 3.07
_diffrn_source 'sealed tube'
_exptl_absorpt_coefficient_mu 0.631
_exptl_absorpt_correction_T_max 0.98
_exptl_absorpt_correction_T_min 0.87
_exptl_absorpt_correction_type multi-scan
_exptl_absorpt_process_details
;
Krause, L., Herbst-Irmer, R., Sheldrick, G. M., Stalke, D. (2015).
"Comparison of silver and molybdenum microfocus X-ray sources for
single-crystal structure determination"
J. Appl. Cryst. 48, 3-10.
doi:10.1107/S1600576714022985
;
_exptl_crystal_colour 'clear colourless'
_exptl_crystal_density_diffrn 1.271
_exptl_crystal_density_method 'not measured'
_exptl_crystal_description prism
_exptl_crystal_F_000 870
_exptl_crystal_size_max 0.216
_exptl_crystal_size_mid 0.206
_exptl_crystal_size_min 0.034
_refine_diff_density_max 0.625
_refine_diff_density_min -0.380
_refine_ls_extinction_method none
_refine_ls_goodness_of_fit_ref 1.069
_refine_ls_hydrogen_treatment constr
_refine_ls_matrix_type full
_refine_ls_number_parameters 597
_refine_ls_number_reflns 7884
_refine_ls_number_restraints 581
_refine_ls_restrained_S_all 1.107
_refine_ls_R_factor_all 0.0513
_refine_ls_R_factor_gt 0.0397
_refine_ls_shift/su_max 0.004
_refine_ls_shift/su_mean 0.000
_refine_ls_structure_factor_coef Fsqd
_refine_ls_weighting_details 'w=1/[\s^2^(Fo^2^)+(0.0520P)^2^+1.4609P] where P=(Fo^2^+2Fc^2^)/3'
_refine_ls_weighting_scheme calc
_refine_ls_wR_factor_gt 0.1022
_refine_ls_wR_factor_ref 0.1084
_reflns_number_gt 6623
_reflns_number_total 7884
_reflns_threshold_expression 'I > 2\s(I)'
_cod_data_source_file d3dt00510k2.cif
_cod_data_source_block 03642_hex
_cod_depositor_comments
;
The following automatic conversions were performed:

data item '_exptl_absorpt_correction_type' value 'Multi-Scan' was
changed to 'multi-scan' in accordance with the
/home/data/users/saulius/crontab/automatic-downloads/rss-feeds/RSC/lib/dictionaries/cif_core.dic
dictionary named 'cif_core.dic' version 2.4.2 last updated on
2011-04-26.

Automatic conversion script
Id: cif_fix_values 7556 2019-12-06 15:28:31Z antanas 
;
_cod_database_code 7712707

loop_
_space_group_symop_operation_xyz
'x, y, z'
'-x, -y, -z'

loop_
_atom_site_type_symbol
_atom_site_label
_atom_site_fract_x
_atom_site_fract_y
_atom_site_fract_z
_atom_site_U_iso_or_equiv
_atom_site_adp_type
_atom_site_calc_flag
_atom_site_refinement_flags_adp
_atom_site_refinement_flags_occupancy
_atom_site_refinement_flags_posn
_atom_site_occupancy
_atom_site_disorder_assembly
_atom_site_disorder_group
C C1 0.7601(2) 0.27499(16) 0.26522(17) 0.0230(5) Uani d . . . 1.000000 . .
C C2 0.7657(2) 0.20917(16) 0.20266(16) 0.0220(5) Uani d . . . 1.000000 . .
H H2 0.858627 0.204245 0.166025 0.026000 Uiso calc U . R 1.000000 . .
C C3 0.6513(2) 0.30261(16) 0.41546(16) 0.0224(5) Uani d . . . 1.000000 . .
C C4 0.5369(2) 0.34899(16) 0.45578(16) 0.0237(5) Uani d . . . 1.000000 . .
H H4 0.461048 0.359201 0.428617 0.028000 Uiso calc U . R 1.000000 . .
C C5 0.5318(2) 0.38036(17) 0.53456(17) 0.0253(5) Uani d . . . 1.000000 . .
H H5 0.452989 0.412282 0.560972 0.030000 Uiso calc U . R 1.000000 . .
C C6 0.6414(2) 0.36551(17) 0.57544(17) 0.0268(5) Uani d . . . 1.000000 . .
C C7 0.7554(2) 0.31790(18) 0.53714(18) 0.0299(5) Uani d . . . 1.000000 . .
H H7 0.830419 0.306950 0.565212 0.036000 Uiso calc U . R 1.000000 . .
C C8 0.7603(2) 0.28639(17) 0.45861(17) 0.0269(5) Uani d . . . 1.000000 . .
H H8 0.838652 0.253216 0.433326 0.032000 Uiso calc U . R 1.000000 . .
C C9 0.6350(3) 0.3956(2) 0.6625(2) 0.0405(7) Uani d . . D 1.000000 . .
C C10 0.8637(2) 0.40643(17) 0.26597(17) 0.0268(5) Uani d . . . 1.000000 . .
C C11 0.7656(2) 0.48035(18) 0.25520(18) 0.0299(5) Uani d . . . 1.000000 . .
H H11 0.693986 0.475572 0.228475 0.036000 Uiso calc U . R 1.000000 . .
C C12 0.7713(3) 0.56010(19) 0.28271(19) 0.0349(6) Uani d . . . 1.000000 . .
H H12 0.703942 0.610154 0.274558 0.042000 Uiso calc U . R 1.000000 . .
C C13 0.8746(3) 0.5678(2) 0.3223(2) 0.0389(7) Uani d . . . 1.000000 . .
C C14 0.9753(3) 0.4959(2) 0.3310(2) 0.0422(7) Uani d . . . 1.000000 . .
H H14 1.047115 0.501154 0.357376 0.051000 Uiso calc U . R 1.000000 . .
C C15 0.9708(2) 0.4168(2) 0.3014(2) 0.0354(6) Uani d . . . 1.000000 . .
H H15 1.041495 0.368865 0.305104 0.042000 Uiso calc U . R 1.000000 . .
C C16 0.8731(3) 0.6506(3) 0.3595(3) 0.0579(9) Uani d . . D 1.000000 . .
C C17 0.7097(2) 0.26898(18) 0.03720(17) 0.0288(5) Uani d . . . 1.000000 . .
C C18 0.5963(2) 0.31329(19) 0.00872(18) 0.0331(6) Uani d . . . 1.000000 . .
H H18 0.584542 0.335815 -0.055034 0.040000 Uiso calc U . R 1.000000 . .
C C19 0.5013(2) 0.31940(17) 0.09005(18) 0.0282(5) Uani d . . . 1.000000 . .
C C20 0.8419(3) 0.2453(2) -0.02313(19) 0.0379(6) Uani d . . . 1.000000 . .
C C21 0.8747(3) 0.1385(2) 0.0026(2) 0.0423(7) Uani d . . . 1.000000 . .
H H21A 0.963347 0.123970 -0.032676 0.063000 Uiso calc U . R 1.000000 . .
H H21B 0.809970 0.108009 -0.014220 0.063000 Uiso calc U . R 1.000000 . .
H H21C 0.871861 0.115097 0.071037 0.063000 Uiso calc U . R 1.000000 . .
C C22 0.9506(3) 0.3000(2) -0.0145(2) 0.0485(8) Uani d . . . 1.000000 . .
H H22A 1.033438 0.286525 -0.057109 0.073000 Uiso calc U . R 1.000000 . .
H H22B 0.962898 0.280473 0.051310 0.073000 Uiso calc U . R 1.000000 . .
H H22C 0.924711 0.367915 -0.032048 0.073000 Uiso calc U . R 1.000000 . .
C C23 0.8288(3) 0.2767(3) -0.1277(2) 0.0640(11) Uani d . . . 1.000000 . .
H H23A 0.912292 0.260250 -0.168045 0.096000 Uiso calc U . R 1.000000 . .
H H23B 0.807961 0.345187 -0.146397 0.096000 Uiso calc U . R 1.000000 . .
H H23C 0.757921 0.244577 -0.135250 0.096000 Uiso calc U . R 1.000000 . .
C C24 0.3592(2) 0.36127(19) 0.09868(19) 0.0346(6) Uani d . . . 1.000000 . .
C C25 0.3324(3) 0.4286(2) 0.1628(2) 0.0415(7) Uani d . . . 1.000000 . .
H H25A 0.242202 0.458266 0.165226 0.062000 Uiso calc U . R 1.000000 . .
H H25B 0.395379 0.477554 0.137153 0.062000 Uiso calc U . R 1.000000 . .
H H25C 0.342536 0.393019 0.227163 0.062000 Uiso calc U . R 1.000000 . .
C C26 0.2660(3) 0.2813(2) 0.1411(2) 0.0390(6) Uani d . . . 1.000000 . .
H H26A 0.174360 0.307990 0.143817 0.058000 Uiso calc U . R 1.000000 . .
H H26B 0.278112 0.247797 0.205530 0.058000 Uiso calc U . R 1.000000 . .
H H26C 0.286086 0.237180 0.101202 0.058000 Uiso calc U . R 1.000000 . .
C C27 0.3355(3) 0.4161(2) -0.0006(2) 0.0519(8) Uani d . . . 1.000000 . .
H H27A 0.243738 0.443125 0.004820 0.078000 Uiso calc U . R 1.000000 . .
H H27B 0.352296 0.373061 -0.041617 0.078000 Uiso calc U . R 1.000000 . .
H H27C 0.395235 0.466986 -0.028310 0.078000 Uiso calc U . R 1.000000 . .
C C28 0.8074(2) 0.03252(17) 0.28656(17) 0.0237(5) Uani d . . . 1.000000 . .
C C29 0.7209(2) -0.03740(17) 0.32452(17) 0.0267(5) Uani d . . . 1.000000 . .
H H29 0.743513 -0.102626 0.350062 0.032000 Uiso calc U . R 1.000000 . .
C C30 0.5943(2) 0.00463(16) 0.31875(16) 0.0221(5) Uani d . . . 1.000000 . .
C C31 0.9548(2) 0.02304(17) 0.28733(18) 0.0287(5) Uani d . . D 1.000000 . .
C C32A 1.0441(3) 0.0460(3) 0.1899(3) 0.0468(11) Uani d . P D 0.801(5) A 1
H H32A 1.136543 0.035376 0.196385 0.070000 Uiso calc U P R 0.801(5) A 1
H H32B 1.025696 0.112322 0.156878 0.070000 Uiso calc U P R 0.801(5) A 1
H H32C 1.028251 0.005254 0.153262 0.070000 Uiso calc U P R 0.801(5) A 1
C C33A 0.9798(3) 0.0875(3) 0.3451(3) 0.0424(10) Uani d . P D 0.801(5) A 1
H H33A 1.070556 0.073993 0.355175 0.064000 Uiso calc U P R 0.801(5) A 1
H H33B 0.917754 0.075645 0.406777 0.064000 Uiso calc U P R 0.801(5) A 1
H H33C 0.967042 0.153875 0.309889 0.064000 Uiso calc U P R 0.801(5) A 1
C C34A 0.9910(4) -0.0791(3) 0.3407(4) 0.0531(12) Uani d . P D 0.801(5) A 1
H H34A 1.083376 -0.085568 0.346566 0.080000 Uiso calc U P R 0.801(5) A 1
H H34B 0.978945 -0.122298 0.305235 0.080000 Uiso calc U P R 0.801(5) A 1
H H34C 0.933666 -0.094620 0.404199 0.080000 Uiso calc U P R 0.801(5) A 1
C C32B 1.0325(10) 0.1101(8) 0.2254(10) 0.031(3) Uani d . P D 0.199(5) A 2
H H32D 1.125472 0.097376 0.230397 0.046000 Uiso calc U P R 0.199(5) A 2
H H32E 0.994621 0.165781 0.248029 0.046000 Uiso calc U P R 0.199(5) A 2
H H32F 1.026368 0.121765 0.158825 0.046000 Uiso calc U P R 0.199(5) A 2
C C33B 1.0154(11) -0.0584(10) 0.2403(12) 0.044(4) Uani d . P D 0.199(5) A 2
H H33D 1.111537 -0.056156 0.221327 0.066000 Uiso calc U P R 0.199(5) A 2
H H33E 0.978882 -0.051121 0.184024 0.066000 Uiso calc U P R 0.199(5) A 2
H H33F 0.993798 -0.119287 0.285912 0.066000 Uiso calc U P R 0.199(5) A 2
C C34B 0.9652(15) 0.0014(13) 0.3869(9) 0.053(4) Uani d . P D 0.199(5) A 2
H H34D 1.055311 -0.024166 0.392958 0.080000 Uiso calc U P R 0.199(5) A 2
H H34E 0.902766 -0.045317 0.426111 0.080000 Uiso calc U P R 0.199(5) A 2
H H34F 0.944398 0.059261 0.408385 0.080000 Uiso calc U P R 0.199(5) A 2
C C35 0.4663(2) -0.04263(17) 0.34527(17) 0.0248(5) Uani d . . . 1.000000 . .
C C36 0.3943(3) -0.0437(2) 0.44706(18) 0.0361(6) Uani d . . . 1.000000 . .
H H36A 0.311165 -0.073642 0.462069 0.054000 Uiso calc U . R 1.000000 . .
H H36B 0.375562 0.021238 0.452801 0.054000 Uiso calc U . R 1.000000 . .
H H36C 0.450062 -0.079482 0.491500 0.054000 Uiso calc U . R 1.000000 . .
C C37 0.4981(3) -0.14376(19) 0.3380(2) 0.0366(6) Uani d . . . 1.000000 . .
H H37A 0.415779 -0.174074 0.350794 0.055000 Uiso calc U . R 1.000000 . .
H H37B 0.551034 -0.178674 0.384717 0.055000 Uiso calc U . R 1.000000 . .
H H37C 0.548102 -0.143791 0.273841 0.055000 Uiso calc U . R 1.000000 . .
C C38 0.3781(2) 0.00954(19) 0.27648(19) 0.0344(6) Uani d . . . 1.000000 . .
H H38A 0.297405 -0.023204 0.291414 0.052000 Uiso calc U . R 1.000000 . .
H H38B 0.425130 0.011243 0.211236 0.052000 Uiso calc U . R 1.000000 . .
H H38C 0.354942 0.074242 0.282402 0.052000 Uiso calc U . R 1.000000 . .
C C39 0.3123(2) 0.22253(19) 0.39462(18) 0.0314(6) Uani d . . . 1.000000 . .
H H39A 0.257159 0.187706 0.373797 0.047000 Uiso calc U . R 1.000000 . .
H H39B 0.273539 0.287556 0.389101 0.047000 Uiso calc U . R 1.000000 . .
H H39C 0.317187 0.191664 0.461047 0.047000 Uiso calc U . R 1.000000 . .
F F1A 0.5449(5) 0.4661(3) 0.6754(4) 0.0553(13) Uani d . P D 0.712(5) B 1
F F2A 0.7450(2) 0.4114(3) 0.6774(2) 0.0554(11) Uani d . P D 0.712(5) B 1
F F3A 0.5859(3) 0.32502(19) 0.74529(16) 0.0556(10) Uani d . P D 0.712(5) B 1
F F1B 0.5309(10) 0.4273(9) 0.7000(10) 0.062(3) Uani d . P D 0.288(5) B 2
F F2B 0.7103(7) 0.4840(6) 0.6225(6) 0.065(3) Uani d . P D 0.288(5) B 2
F F3B 0.7096(12) 0.3447(8) 0.7133(7) 0.095(4) Uani d . P D 0.288(5) B 2
F F4A 0.8421(7) 0.7352(3) 0.2888(5) 0.0896(19) Uani d . P D 0.689(12) C 1
F F5A 0.9795(7) 0.6694(6) 0.3673(6) 0.106(3) Uani d . P D 0.689(12) C 1
F F6A 0.7826(5) 0.6542(6) 0.4316(6) 0.098(3) Uani d . P D 0.689(12) C 1
F F4B 0.7849(10) 0.7131(9) 0.3519(15) 0.087(4) Uani d . P D 0.311(12) C 2
F F5B 0.9975(10) 0.6745(7) 0.3550(6) 0.031(2) Uani d . P D 0.311(12) C 2
F F6B 0.857(2) 0.6155(8) 0.4651(7) 0.115(5) Uani d . P D 0.311(12) C 2
N N1 0.65333(18) 0.26873(14) 0.33641(14) 0.0238(4) Uani d . . . 1.000000 . .
N N2 0.86095(19) 0.32603(14) 0.23533(15) 0.0269(4) Uani d . . . 1.000000 . .
N N3 0.68139(18) 0.24956(13) 0.13392(13) 0.0231(4) Uani d . . . 1.000000 . .
N N4 0.55367(18) 0.28116(13) 0.16667(14) 0.0234(4) Uani d . . . 1.000000 . .
N N5 0.73128(17) 0.11336(13) 0.25723(13) 0.0215(4) Uani d . . . 1.000000 . .
N N6 0.59989(17) 0.09731(13) 0.27970(13) 0.0213(4) Uani d . . . 1.000000 . .
Zn Zn1 0.49103(2) 0.22387(2) 0.31415(2) 0.02333(10) Uani d . . . 1.000000 . .
C C40 0.7093(4) 0.8369(4) 0.0808(3) 0.0923(15) Uani d . . . 1.000000 . .
H H40A 0.705705 0.770312 0.116706 0.138000 Uiso calc U . R 1.000000 . .
H H40B 0.732463 0.873110 0.119192 0.138000 Uiso calc U . R 1.000000 . .
H H40C 0.776283 0.842527 0.021720 0.138000 Uiso calc U . R 1.000000 . .
C C41 0.5755(4) 0.8754(3) 0.0573(3) 0.0684(10) Uani d . . . 1.000000 . .
H H41A 0.556867 0.842688 0.013346 0.082000 Uiso calc U . R 1.000000 . .
H H41B 0.506671 0.860940 0.116433 0.082000 Uiso calc U . R 1.000000 . .
C C42 0.5665(3) 0.9800(3) 0.0124(2) 0.0566(9) Uani d . . . 1.000000 . .
H H42A 0.636041 0.994300 -0.046371 0.068000 Uiso calc U . R 1.000000 . .
H H42B 0.584850 1.012512 0.056596 0.068000 Uiso calc U . R 1.000000 . .

loop_
_atom_site_aniso_label
_atom_site_aniso_U_11
_atom_site_aniso_U_22
_atom_site_aniso_U_33
_atom_site_aniso_U_12
_atom_site_aniso_U_13
_atom_site_aniso_U_23
C1 0.0191(11) 0.0223(12) 0.0284(12) -0.0012(9) -0.0065(9) -0.0070(9)
C2 0.0176(11) 0.0222(11) 0.0251(12) -0.0039(9) -0.0021(9) -0.0056(9)
C3 0.0222(11) 0.0201(11) 0.0242(11) -0.0073(9) -0.0022(9) -0.0043(9)
C4 0.0212(11) 0.0245(12) 0.0257(12) -0.0044(9) -0.0058(9) -0.0052(10)
C5 0.0254(12) 0.0236(12) 0.0275(12) -0.0024(10) -0.0043(10) -0.0084(10)
C6 0.0298(12) 0.0233(12) 0.0297(12) -0.0055(10) -0.0083(10) -0.0074(10)
C7 0.0275(12) 0.0295(13) 0.0371(14) -0.0052(10) -0.0136(11) -0.0088(11)
C8 0.0223(11) 0.0262(13) 0.0327(13) -0.0046(10) -0.0050(10) -0.0079(10)
C9 0.0420(15) 0.0444(16) 0.0449(16) 0.0060(12) -0.0221(13) -0.0204(13)
C10 0.0206(11) 0.0285(13) 0.0301(13) -0.0115(9) 0.0063(9) -0.0107(10)
C11 0.0275(12) 0.0287(13) 0.0322(13) -0.0075(10) -0.0011(10) -0.0078(11)
C12 0.0283(13) 0.0289(14) 0.0452(16) -0.0058(11) 0.0025(11) -0.0128(12)
C13 0.0266(13) 0.0368(15) 0.0554(17) -0.0125(11) 0.0081(12) -0.0243(13)
C14 0.0232(13) 0.0474(17) 0.0647(19) -0.0134(12) -0.0022(12) -0.0289(15)
C15 0.0201(12) 0.0359(15) 0.0533(17) -0.0074(10) -0.0005(11) -0.0200(13)
C16 0.0297(15) 0.059(2) 0.098(3) -0.0117(14) 0.0040(15) -0.0520(19)
C17 0.0287(12) 0.0278(13) 0.0253(12) -0.0030(10) -0.0011(10) -0.0034(10)
C18 0.0314(13) 0.0379(15) 0.0240(12) 0.0020(11) -0.0055(10) -0.0013(11)
C19 0.0272(12) 0.0234(12) 0.0310(13) -0.0010(10) -0.0049(10) -0.0040(10)
C20 0.0304(13) 0.0497(17) 0.0264(13) 0.0047(12) -0.0007(11) -0.0072(12)
C21 0.0362(15) 0.0536(18) 0.0412(16) 0.0092(13) -0.0082(13) -0.0249(14)
C22 0.0331(15) 0.0498(18) 0.0465(17) -0.0079(13) 0.0109(13) -0.0012(14)
C23 0.0505(19) 0.098(3) 0.0268(15) 0.0184(19) 0.0017(14) -0.0106(16)
C24 0.0249(12) 0.0364(15) 0.0362(14) 0.0029(11) -0.0060(11) -0.0025(11)
C25 0.0287(14) 0.0336(15) 0.0548(18) 0.0057(11) -0.0027(12) -0.0092(13)
C26 0.0258(13) 0.0454(17) 0.0452(16) -0.0016(12) -0.0088(12) -0.0107(13)
C27 0.0327(15) 0.061(2) 0.0479(18) 0.0076(14) -0.0112(13) 0.0040(15)
C28 0.0187(11) 0.0244(12) 0.0286(12) -0.0005(9) -0.0048(9) -0.0088(10)
C29 0.0229(11) 0.0234(12) 0.0340(13) -0.0035(9) -0.0076(10) -0.0060(10)
C30 0.0220(11) 0.0244(12) 0.0206(11) -0.0049(9) -0.0038(9) -0.0064(9)
C31 0.0186(11) 0.0279(13) 0.0400(14) -0.0013(9) -0.0075(10) -0.0087(11)
C32A 0.0198(16) 0.070(3) 0.047(2) 0.0056(16) -0.0063(14) -0.0149(19)
C33A 0.0289(18) 0.052(2) 0.055(2) 0.0011(16) -0.0166(16) -0.0225(19)
C34A 0.0274(18) 0.037(2) 0.092(3) 0.0001(15) -0.025(2) -0.005(2)
C32B 0.007(5) 0.032(5) 0.056(7) 0.003(4) -0.015(4) -0.010(5)
C33B 0.010(5) 0.047(7) 0.085(10) 0.003(5) -0.009(5) -0.034(7)
C34B 0.031(7) 0.081(11) 0.049(5) -0.005(7) -0.015(5) -0.013(5)
C35 0.0228(11) 0.0261(12) 0.0262(12) -0.0094(9) -0.0030(9) -0.0060(10)
C36 0.0301(13) 0.0444(16) 0.0334(14) -0.0156(12) 0.0028(11) -0.0114(12)
C37 0.0309(14) 0.0307(14) 0.0489(16) -0.0110(11) -0.0021(12) -0.0125(12)
C38 0.0257(13) 0.0387(15) 0.0409(15) -0.0116(11) -0.0104(11) -0.0069(12)
C39 0.0210(12) 0.0405(15) 0.0336(14) -0.0056(11) 0.0012(10) -0.0154(12)
F1A 0.078(3) 0.053(2) 0.047(2) 0.028(2) -0.0313(18) -0.0328(19)
F2A 0.0360(14) 0.100(3) 0.0499(19) -0.0228(16) -0.0064(12) -0.044(2)
F3A 0.085(2) 0.0586(18) 0.0249(12) -0.0286(15) -0.0061(12) -0.0073(11)
F1B 0.041(4) 0.100(9) 0.060(7) -0.005(5) -0.006(3) -0.048(7)
F2B 0.070(5) 0.076(5) 0.073(5) -0.016(4) -0.019(4) -0.050(4)
F3B 0.132(9) 0.109(7) 0.072(6) 0.053(6) -0.073(6) -0.053(5)
F4A 0.096(4) 0.046(2) 0.149(5) 0.006(2) -0.043(3) -0.053(2)
F5A 0.046(3) 0.115(5) 0.204(7) -0.016(2) -0.010(3) -0.124(5)
F6A 0.066(3) 0.127(5) 0.125(4) -0.050(3) 0.050(3) -0.108(4)
F4B 0.048(5) 0.074(6) 0.178(12) 0.017(4) -0.037(6) -0.090(7)
F5B 0.028(4) 0.030(4) 0.038(4) -0.012(3) -0.008(3) -0.009(3)
F6B 0.203(12) 0.068(6) 0.080(5) -0.024(7) 0.001(5) -0.047(4)
N1 0.0185(9) 0.0261(10) 0.0286(10) -0.0059(8) -0.0034(8) -0.0091(8)
N2 0.0192(10) 0.0271(11) 0.0345(11) -0.0073(8) 0.0013(8) -0.0114(9)
N3 0.0195(9) 0.0239(10) 0.0247(10) -0.0029(8) -0.0022(8) -0.0060(8)
N4 0.0168(9) 0.0236(10) 0.0283(10) -0.0011(8) -0.0011(8) -0.0078(8)
N5 0.0150(9) 0.0233(10) 0.0269(10) -0.0042(7) -0.0032(7) -0.0074(8)
N6 0.0146(9) 0.0255(10) 0.0242(10) -0.0046(7) -0.0026(7) -0.0069(8)
Zn1 0.01632(14) 0.02838(16) 0.02559(16) -0.00492(10) -0.00112(10) -0.00878(11)
C40 0.060(2) 0.128(4) 0.076(3) 0.021(3) -0.009(2) -0.026(3)
C41 0.055(2) 0.087(3) 0.065(2) 0.0013(19) -0.0019(18) -0.035(2)
C42 0.0372(16) 0.090(3) 0.0490(19) -0.0062(17) 0.0002(14) -0.0353(18)

loop_
_atom_type_symbol
_atom_type_description
_atom_type_scat_dispersion_real
_atom_type_scat_dispersion_imag
_atom_type_scat_source
C C 0.0033 0.0016 'International Tables Vol C Tables 4.2.6.8 and 6.1.1.4'
H H 0.0000 0.0000 'International Tables Vol C Tables 4.2.6.8 and 6.1.1.4'
F F 0.0171 0.0103 'International Tables Vol C Tables 4.2.6.8 and 6.1.1.4'
N N 0.0061 0.0033 'International Tables Vol C Tables 4.2.6.8 and 6.1.1.4'
Zn Zn 0.2839 1.4301 'International Tables Vol C Tables 4.2.6.8 and 6.1.1.4'

loop_
_geom_angle_atom_site_label_1
_geom_angle_atom_site_label_2
_geom_angle_atom_site_label_3
_geom_angle_site_symmetry_1
_geom_angle_site_symmetry_3
_geom_angle
_geom_angle_publ_flag
N2 C1 N1 . . 134.7(2) ?
N2 C1 C2 . . 111.2(2) ?
N1 C1 C2 . . 114.13(19) ?
N3 C2 N5 . . 110.57(17) ?
N3 C2 C1 . . 110.29(18) ?
N5 C2 C1 . . 113.19(18) ?
C4 C3 C8 . . 118.2(2) ?
C4 C3 N1 . . 120.1(2) ?
C8 C3 N1 . . 121.7(2) ?
C5 C4 C3 . . 120.9(2) ?
C4 C5 C6 . . 120.3(2) ?
C7 C6 C5 . . 119.5(2) ?
C7 C6 C9 . . 119.9(2) ?
C5 C6 C9 . . 120.5(2) ?
C8 C7 C6 . . 120.3(2) ?
C7 C8 C3 . . 120.8(2) ?
F1B C9 F3B . . 118.8(9) ?
F2A C9 F1A . . 109.5(4) ?
F2A C9 F3A . . 103.1(3) ?
F1A C9 F3A . . 99.0(3) ?
F1B C9 C6 . . 118.4(7) ?
F3B C9 C6 . . 112.6(4) ?
F2A C9 C6 . . 116.9(3) ?
F1A C9 C6 . . 115.1(3) ?
F3A C9 C6 . . 111.1(2) ?
F1B C9 F2B . . 100.5(7) ?
F3B C9 F2B . . 99.8(8) ?
C6 C9 F2B . . 101.8(3) ?
C11 C10 C15 . . 118.6(2) ?
C11 C10 N2 . . 121.2(2) ?
C15 C10 N2 . . 120.0(2) ?
C12 C11 C10 . . 120.8(2) ?
C11 C12 C13 . . 120.2(3) ?
C12 C13 C14 . . 119.7(3) ?
C12 C13 C16 . . 119.5(3) ?
C14 C13 C16 . . 120.7(3) ?
C15 C14 C13 . . 119.9(3) ?
C14 C15 C10 . . 120.7(3) ?
F5A C16 F6A . . 112.4(5) ?
F4B C16 F5B . . 118.2(8) ?
F5A C16 F4A . . 99.3(5) ?
F6A C16 F4A . . 103.0(4) ?
F4B C16 C13 . . 120.5(5) ?
F5A C16 C13 . . 116.7(4) ?
F6A C16 C13 . . 114.7(3) ?
F5B C16 C13 . . 113.3(6) ?
F4A C16 C13 . . 108.5(3) ?
F4B C16 F6B . . 101.7(8) ?
F5B C16 F6B . . 88.3(9) ?
C13 C16 F6B . . 107.7(5) ?
N3 C17 C18 . . 105.8(2) ?
N3 C17 C20 . . 125.2(2) ?
C18 C17 C20 . . 129.0(2) ?
C17 C18 C19 . . 107.8(2) ?
N4 C19 C18 . . 109.2(2) ?
N4 C19 C24 . . 121.4(2) ?
C18 C19 C24 . . 129.3(2) ?
C17 C20 C21 . . 109.8(2) ?
C17 C20 C22 . . 111.2(2) ?
C21 C20 C22 . . 112.9(2) ?
C17 C20 C23 . . 107.8(2) ?
C21 C20 C23 . . 107.5(3) ?
C22 C20 C23 . . 107.4(3) ?
C19 C24 C25 . . 109.8(2) ?
C19 C24 C26 . . 109.3(2) ?
C25 C24 C26 . . 109.9(2) ?
C19 C24 C27 . . 109.4(2) ?
C25 C24 C27 . . 109.4(2) ?
C26 C24 C27 . . 109.1(2) ?
N5 C28 C29 . . 105.26(19) ?
N5 C28 C31 . . 127.4(2) ?
C29 C28 C31 . . 127.0(2) ?
C28 C29 C30 . . 107.7(2) ?
N6 C30 C29 . . 109.6(2) ?
N6 C30 C35 . . 122.0(2) ?
C29 C30 C35 . . 128.3(2) ?
C34B C31 C28 . . 106.8(6) ?
C32A C31 C28 . . 114.4(2) ?
C32A C31 C34A . . 108.9(3) ?
C28 C31 C34A . . 108.0(2) ?
C32A C31 C33A . . 109.4(3) ?
C28 C31 C33A . . 109.0(2) ?
C34A C31 C33A . . 106.9(3) ?
C34B C31 C33B . . 113.2(9) ?
C28 C31 C33B . . 105.3(5) ?
C34B C31 C32B . . 111.1(8) ?
C28 C31 C32B . . 115.5(4) ?
C33B C31 C32B . . 105.0(8) ?
C30 C35 C38 . . 109.49(19) ?
C30 C35 C37 . . 108.48(19) ?
C38 C35 C37 . . 109.2(2) ?
C30 C35 C36 . . 111.1(2) ?
C38 C35 C36 . . 109.6(2) ?
C37 C35 C36 . . 109.0(2) ?
C1 N1 C3 . . 120.74(19) ?
C1 N1 Zn1 . . 115.70(15) ?
C3 N1 Zn1 . . 123.10(14) ?
C1 N2 C10 . . 122.0(2) ?
C17 N3 N4 . . 110.84(19) ?
C17 N3 C2 . . 130.67(19) ?
N4 N3 C2 . . 118.30(18) ?
C19 N4 N3 . . 106.34(19) ?
C19 N4 Zn1 . . 139.05(16) ?
N3 N4 Zn1 . . 111.87(14) ?
C28 N5 N6 . . 111.39(18) ?
C28 N5 C2 . . 131.81(18) ?
N6 N5 C2 . . 116.67(17) ?
C30 N6 N5 . . 105.93(18) ?
C30 N6 Zn1 . . 135.05(15) ?
N5 N6 Zn1 . . 106.52(13) ?
C39 Zn1 N1 . . 126.60(9) ?
C39 Zn1 N4 . . 129.87(9) ?
N1 Zn1 N4 . . 89.85(8) ?
C39 Zn1 N6 . . 122.65(9) ?
N1 Zn1 N6 . . 92.99(7) ?
N4 Zn1 N6 . . 81.86(7) ?
C42 C41 C40 . . 113.3(4) ?
C41 C42 C42 . 2_675 114.2(4) ?

loop_
_geom_bond_atom_site_label_1
_geom_bond_atom_site_label_2
_geom_bond_site_symmetry_2
_geom_bond_distance
_geom_bond_publ_flag
C1 N2 . 1.300(3) ?
C1 N1 . 1.341(3) ?
C1 C2 . 1.525(3) ?
C2 N3 . 1.459(3) ?
C2 N5 . 1.466(3) ?
C3 C4 . 1.391(3) ?
C3 C8 . 1.400(3) ?
C3 N1 . 1.411(3) ?
C4 C5 . 1.378(3) ?
C5 C6 . 1.387(3) ?
C6 C7 . 1.385(4) ?
C6 C9 . 1.482(4) ?
C7 C8 . 1.376(4) ?
C9 F1B . 1.199(10) ?
C9 F3B . 1.244(7) ?
C9 F2A . 1.288(4) ?
C9 F1A . 1.330(5) ?
C9 F3A . 1.414(4) ?
C9 F2B . 1.520(8) ?
C10 C11 . 1.392(4) ?
C10 C15 . 1.393(4) ?
C10 N2 . 1.402(3) ?
C11 C12 . 1.373(4) ?
C12 C13 . 1.384(4) ?
C13 C14 . 1.390(4) ?
C13 C16 . 1.485(4) ?
C14 C15 . 1.380(4) ?
C16 F4B . 1.213(8) ?
C16 F5A . 1.224(7) ?
C16 F6A . 1.265(5) ?
C16 F5B . 1.377(10) ?
C16 F4A . 1.444(6) ?
C16 F6B . 1.494(10) ?
C17 N3 . 1.362(3) ?
C17 C18 . 1.371(4) ?
C17 C20 . 1.518(3) ?
C18 C19 . 1.394(4) ?
C19 N4 . 1.334(3) ?
C19 C24 . 1.518(3) ?
C20 C21 . 1.526(4) ?
C20 C22 . 1.535(4) ?
C20 C23 . 1.536(4) ?
C24 C25 . 1.533(4) ?
C24 C26 . 1.534(4) ?
C24 C27 . 1.537(4) ?
C28 N5 . 1.363(3) ?
C28 C29 . 1.376(3) ?
C28 C31 . 1.530(3) ?
C29 C30 . 1.393(3) ?
C30 N6 . 1.333(3) ?
C30 C35 . 1.513(3) ?
C31 C34B . 1.463(12) ?
C31 C32A . 1.508(4) ?
C31 C34A . 1.536(4) ?
C31 C33A . 1.547(4) ?
C31 C33B . 1.556(11) ?
C31 C32B . 1.559(10) ?
C35 C38 . 1.519(3) ?
C35 C37 . 1.519(4) ?
C35 C36 . 1.530(3) ?
C39 Zn1 . 1.967(2) ?
N1 Zn1 . 2.0376(18) ?
N3 N4 . 1.374(3) ?
N4 Zn1 . 2.1043(19) ?
N5 N6 . 1.372(2) ?
N6 Zn1 . 2.1821(19) ?
C40 C41 . 1.518(5) ?
C41 C42 . 1.502(5) ?
C42 C42 2_675 1.521(6) ?

loop_
_geom_torsion_atom_site_label_1
_geom_torsion_atom_site_label_2
_geom_torsion_atom_site_label_3
_geom_torsion_atom_site_label_4
_geom_torsion_site_symmetry_1
_geom_torsion_site_symmetry_2
_geom_torsion_site_symmetry_3
_geom_torsion_site_symmetry_4
_geom_torsion
_geom_torsion_publ_flag
N2 C1 C2 N3 . . . . -98.7(2) ?
N1 C1 C2 N3 . . . . 80.3(2) ?
N2 C1 C2 N5 . . . . 136.9(2) ?
N1 C1 C2 N5 . . . . -44.2(3) ?
C8 C3 C4 C5 . . . . 1.7(3) ?
N1 C3 C4 C5 . . . . 178.2(2) ?
C3 C4 C5 C6 . . . . -0.4(4) ?
C4 C5 C6 C7 . . . . -0.8(4) ?
C4 C5 C6 C9 . . . . -177.5(2) ?
C5 C6 C7 C8 . . . . 0.6(4) ?
C9 C6 C7 C8 . . . . 177.4(2) ?
C6 C7 C8 C3 . . . . 0.7(4) ?
C4 C3 C8 C7 . . . . -1.8(3) ?
N1 C3 C8 C7 . . . . -178.3(2) ?
C7 C6 C9 F1B . . . . -171.9(7) ?
C5 C6 C9 F1B . . . . 4.8(8) ?
C7 C6 C9 F3B . . . . -26.9(9) ?
C5 C6 C9 F3B . . . . 149.9(8) ?
C7 C6 C9 F2A . . . . 27.4(4) ?
C5 C6 C9 F2A . . . . -155.9(3) ?
C7 C6 C9 F1A . . . . 158.0(3) ?
C5 C6 C9 F1A . . . . -25.3(4) ?
C7 C6 C9 F3A . . . . -90.6(3) ?
C5 C6 C9 F3A . . . . 86.1(3) ?
C7 C6 C9 F2B . . . . 79.1(4) ?
C5 C6 C9 F2B . . . . -104.2(4) ?
C15 C10 C11 C12 . . . . -2.8(4) ?
N2 C10 C11 C12 . . . . -178.0(2) ?
C10 C11 C12 C13 . . . . -0.4(4) ?
C11 C12 C13 C14 . . . . 2.2(4) ?
C11 C12 C13 C16 . . . . -174.6(3) ?
C12 C13 C14 C15 . . . . -0.8(4) ?
C16 C13 C14 C15 . . . . 176.0(3) ?
C13 C14 C15 C10 . . . . -2.5(4) ?
C11 C10 C15 C14 . . . . 4.3(4) ?
N2 C10 C15 C14 . . . . 179.5(2) ?
C12 C13 C16 F4B . . . . -3.0(13) ?
C14 C13 C16 F4B . . . . -179.8(12) ?
C12 C13 C16 F5A . . . . -159.0(5) ?
C14 C13 C16 F5A . . . . 24.2(7) ?
C12 C13 C16 F6A . . . . 66.5(7) ?
C14 C13 C16 F6A . . . . -110.3(6) ?
C12 C13 C16 F5B . . . . -151.3(4) ?
C14 C13 C16 F5B . . . . 31.9(6) ?
C12 C13 C16 F4A . . . . -48.0(5) ?
C14 C13 C16 F4A . . . . 135.2(4) ?
C12 C13 C16 F6B . . . . 112.8(10) ?
C14 C13 C16 F6B . . . . -64.0(10) ?
N3 C17 C18 C19 . . . . -0.1(3) ?
C20 C17 C18 C19 . . . . -179.7(3) ?
C17 C18 C19 N4 . . . . 0.6(3) ?
C17 C18 C19 C24 . . . . -179.6(3) ?
N3 C17 C20 C21 . . . . 61.3(3) ?
C18 C17 C20 C21 . . . . -119.1(3) ?
N3 C17 C20 C22 . . . . -64.3(3) ?
C18 C17 C20 C22 . . . . 115.2(3) ?
N3 C17 C20 C23 . . . . 178.2(3) ?
C18 C17 C20 C23 . . . . -2.3(4) ?
N4 C19 C24 C25 . . . . 49.3(3) ?
C18 C19 C24 C25 . . . . -130.5(3) ?
N4 C19 C24 C26 . . . . -71.3(3) ?
C18 C19 C24 C26 . . . . 108.9(3) ?
N4 C19 C24 C27 . . . . 169.3(2) ?
C18 C19 C24 C27 . . . . -10.5(4) ?
N5 C28 C29 C30 . . . . -1.5(3) ?
C31 C28 C29 C30 . . . . 172.5(2) ?
C28 C29 C30 N6 . . . . -0.6(3) ?
C28 C29 C30 C35 . . . . 175.9(2) ?
N5 C28 C31 C34B . . . . 107.7(8) ?
C29 C28 C31 C34B . . . . -64.9(8) ?
N5 C28 C31 C32A . . . . -67.3(4) ?
C29 C28 C31 C32A . . . . 120.1(3) ?
N5 C28 C31 C34A . . . . 171.3(3) ?
C29 C28 C31 C34A . . . . -1.3(4) ?
N5 C28 C31 C33A . . . . 55.6(3) ?
C29 C28 C31 C33A . . . . -117.1(3) ?
N5 C28 C31 C33B . . . . -131.7(7) ?
C29 C28 C31 C33B . . . . 55.6(7) ?
N5 C28 C31 C32B . . . . -16.4(7) ?
C29 C28 C31 C32B . . . . 170.9(6) ?
N6 C30 C35 C38 . . . . 31.8(3) ?
C29 C30 C35 C38 . . . . -144.2(3) ?
N6 C30 C35 C37 . . . . 150.9(2) ?
C29 C30 C35 C37 . . . . -25.2(3) ?
N6 C30 C35 C36 . . . . -89.4(3) ?
C29 C30 C35 C36 . . . . 94.6(3) ?
N2 C1 N1 C3 . . . . -20.0(4) ?
C2 C1 N1 C3 . . . . 161.4(2) ?
N2 C1 N1 Zn1 . . . . 152.5(2) ?
C2 C1 N1 Zn1 . . . . -26.1(2) ?
C4 C3 N1 C1 . . . . 141.0(2) ?
C8 C3 N1 C1 . . . . -42.6(3) ?
C4 C3 N1 Zn1 . . . . -31.0(3) ?
C8 C3 N1 Zn1 . . . . 145.49(18) ?
N1 C1 N2 C10 . . . . -13.9(4) ?
C2 C1 N2 C10 . . . . 164.8(2) ?
C11 C10 N2 C1 . . . . -56.2(3) ?
C15 C10 N2 C1 . . . . 128.7(3) ?
C18 C17 N3 N4 . . . . -0.4(3) ?
C20 C17 N3 N4 . . . . 179.2(2) ?
C18 C17 N3 C2 . . . . -175.2(2) ?
C20 C17 N3 C2 . . . . 4.4(4) ?
N5 C2 N3 C17 . . . . -109.5(3) ?
C1 C2 N3 C17 . . . . 124.5(3) ?
N5 C2 N3 N4 . . . . 76.0(2) ?
C1 C2 N3 N4 . . . . -50.0(2) ?
C18 C19 N4 N3 . . . . -0.9(3) ?
C24 C19 N4 N3 . . . . 179.3(2) ?
C18 C19 N4 Zn1 . . . . -159.3(2) ?
C24 C19 N4 Zn1 . . . . 20.8(4) ?
C17 N3 N4 C19 . . . . 0.8(3) ?
C2 N3 N4 C19 . . . . 176.33(19) ?
C17 N3 N4 Zn1 . . . . 165.80(16) ?
C2 N3 N4 Zn1 . . . . -18.7(2) ?
C29 C28 N5 N6 . . . . 3.0(3) ?
C31 C28 N5 N6 . . . . -170.9(2) ?
C29 C28 N5 C2 . . . . -172.6(2) ?
C31 C28 N5 C2 . . . . 13.4(4) ?
N3 C2 N5 C28 . . . . 139.0(2) ?
C1 C2 N5 C28 . . . . -96.7(3) ?
N3 C2 N5 N6 . . . . -36.5(3) ?
C1 C2 N5 N6 . . . . 87.9(2) ?
C29 C30 N6 N5 . . . . 2.3(3) ?
C35 C30 N6 N5 . . . . -174.39(19) ?
C29 C30 N6 Zn1 . . . . -132.47(19) ?
C35 C30 N6 Zn1 . . . . 50.8(3) ?
C28 N5 N6 C30 . . . . -3.4(2) ?
C2 N5 N6 C30 . . . . 173.00(18) ?
C28 N5 N6 Zn1 . . . . 145.12(15) ?
C2 N5 N6 Zn1 . . . . -38.5(2) ?
C40 C41 C42 C42 . . . 2_675 179.6(4) ?
